data_4000929
loop_
_publ_author_name
'Xia, Sheng-Qing'
'Bobev, Svilen'

_publ_section_title
;
 New Manganese-Bearing Antimonides and Bismuthides with Complex
 Structures. Synthesis, Structural Characterization, and Electronic
 Properties of Yb9Mn4+xPn9(Pn= Sb or Bi)&#x2020;
;
_journal_issue 3
_journal_name_full 'Chemistry of Materials'
_journal_page_first 840
_journal_paper_doi 10.1021/cm901633r
_journal_volume 22
_journal_year 2010
_chemical_formula_moiety 'Mn4.18 Sb9 Yb9'
_chemical_formula_sum 'Mn4.18 Sb9 Yb9'
_chemical_formula_weight 2882.76
_chemical_name_systematic
; 
 ? 
;
_space_group_IT_number 55
_symmetry_cell_setting orthorhombic
_symmetry_space_group_name_Hall '-P 2 2ab'
_symmetry_space_group_name_H-M 'P b a m'
_atom_sites_solution_primary direct
_atom_sites_solution_secondary difmap
_audit_creation_method SHELXL-97
_cell_angle_alpha 90.00
_cell_angle_beta 90.00
_cell_angle_gamma 90.00
_cell_formula_units_Z 2
_cell_length_a 22.0140(17)
_cell_length_b 12.2313(10)
_cell_length_c 4.6081(4)
_cell_measurement_reflns_used 9999
_cell_measurement_temperature 90(2)
_cell_measurement_theta_max 27.1
_cell_measurement_theta_min 1.8
_cell_volume 1240.78(18)
_computing_cell_refinement 'SMART (Bruker, 2000)'
_computing_data_collection 'SMART (Bruker, 2000)'
_computing_data_reduction 'SAINT (Bruker, 1999)'
_computing_molecular_graphics 'SHELXTL 5.1 (Sheldrick, 1994)'
_computing_publication_material 'SHELXL-97 (Sheldrick, 1997)'
_computing_structure_refinement 'SHELXL-97 (Sheldrick, 1997)'
_computing_structure_solution 'SHELXS-97 (Sheldrick, 1990)'
_diffrn_ambient_temperature 90(2)
_diffrn_measured_fraction_theta_full 1.000
_diffrn_measured_fraction_theta_max 1.000
_diffrn_measurement_device_type 'Bruker Smart'
_diffrn_measurement_method \w
_diffrn_radiation_monochromator graphite
_diffrn_radiation_source 'fine-focus sealed tube'
_diffrn_radiation_type MoK\a
_diffrn_radiation_wavelength 0.71073
_diffrn_reflns_av_R_equivalents 0.0473
_diffrn_reflns_av_sigmaI/netI 0.0267
_diffrn_reflns_limit_h_max 28
_diffrn_reflns_limit_h_min -28
_diffrn_reflns_limit_k_max 15
_diffrn_reflns_limit_k_min -15
_diffrn_reflns_limit_l_max 5
_diffrn_reflns_limit_l_min -5
_diffrn_reflns_number 11379
_diffrn_reflns_theta_full 27.10
_diffrn_reflns_theta_max 27.10
_diffrn_reflns_theta_min 1.85
_exptl_absorpt_coefficient_mu 45.150
_exptl_absorpt_correction_T_max 0.2653
_exptl_absorpt_correction_T_min 0.2111
_exptl_absorpt_correction_type multi-scan
_exptl_absorpt_process_details 'SADABS (Sheldrick, 2003)'
_exptl_crystal_colour black
_exptl_crystal_density_diffrn 7.716
_exptl_crystal_density_method 'not measured'
_exptl_crystal_description block
_exptl_crystal_F_000 2387
_exptl_crystal_size_max 0.05
_exptl_crystal_size_mid 0.05
_exptl_crystal_size_min 0.04
_refine_diff_density_max 2.758
_refine_diff_density_min -2.205
_refine_diff_density_rms 0.364
_refine_ls_extinction_coef 0.00060(3)
_refine_ls_extinction_expression Fc^*^=kFc[1+0.001xFc^2^\l^3^/sin(2\q)]^-1/4^
_refine_ls_extinction_method SHELXL
_refine_ls_goodness_of_fit_ref 1.067
_refine_ls_matrix_type full
_refine_ls_number_parameters 74
_refine_ls_number_reflns 1544
_refine_ls_number_restraints 0
_refine_ls_restrained_S_all 1.067
_refine_ls_R_factor_all 0.0299
_refine_ls_R_factor_gt 0.0241
_refine_ls_shift/su_max 0.000
_refine_ls_shift/su_mean 0.000
_refine_ls_structure_factor_coef Fsqd
_refine_ls_weighting_details 'calc w=1/[\s^2^(Fo^2^)+(0.0185P)^2^+29.8751P] where P=(Fo^2^+2Fc^2^)/3'
_refine_ls_weighting_scheme calc
_refine_ls_wR_factor_gt 0.0525
_refine_ls_wR_factor_ref 0.0549
_reflns_number_gt 1353
_reflns_number_total 1544
_reflns_threshold_expression >2sigma(I)
_cod_data_source_file cm901633r_si_002.cif
_cod_data_source_block YbMnSb
_cod_depositor_comments
;
The following automatic conversions were performed:

'_symmetry_cell_setting' value 'Orthorhombic' changed to
'orthorhombic' according to
/home/saulius/struct/CIF-dictionaries/cif_core.dic dictionary named
'cif_core.dic' version 2.4.2 from 2011-04-26.

Automatic conversion script
Id: cif_fix_values 1715 2011-07-08 13:25:40Z adriana 
;
_cod_database_code 4000929

loop_
_symmetry_equiv_pos_as_xyz
'x, y, z'
'-x, -y, z'
'-x+1/2, y+1/2, -z'
'x+1/2, -y+1/2, -z'
'-x, -y, -z'
'x, y, -z'
'x-1/2, -y-1/2, z'
'-x-1/2, y-1/2, z'

loop_
_atom_site_label
_atom_site_type_symbol
_atom_site_fract_x
_atom_site_fract_y
_atom_site_fract_z
_atom_site_U_iso_or_equiv
_atom_site_adp_type
_atom_site_occupancy
_atom_site_symmetry_multiplicity
_atom_site_calc_flag
_atom_site_refinement_flags
Yb1 Yb 0.0000 0.0000 0.5000 0.01183(18) Uani 1 4 d S
Yb2 Yb 0.13703(2) 0.13883(5) 0.0000 0.01094(14) Uani 1 2 d S
Yb3 Yb 0.09175(2) 0.44405(4) 0.0000 0.00927(14) Uani 1 2 d S
Yb4 Yb 0.26199(3) 0.38263(5) 0.0000 0.01129(14) Uani 1 2 d S
Yb5 Yb 0.39797(3) 0.21898(5) 0.5000 0.01437(15) Uani 1 2 d S
Sb1 Sb 0.0000 0.5000 0.5000 0.0084(2) Uani 1 4 d S
Sb2 Sb 0.49806(4) 0.30617(7) 0.0000 0.00993(19) Uani 1 2 d S
Sb3 Sb 0.30846(4) 0.12989(7) 0.0000 0.01149(19) Uani 1 2 d S
Sb4 Sb 0.35134(4) 0.46563(7) 0.5000 0.00843(18) Uani 1 2 d S
Sb5 Sb 0.16793(4) 0.31436(7) 0.5000 0.00796(18) Uani 1 2 d S
Mn1 Mn 0.04502(9) 0.28191(16) 0.5000 0.0094(4) Uani 1 2 d S
Mn2 Mn 0.24190(9) 0.12221(16) 0.5000 0.0112(4) Uani 1 2 d S
Mn3 Mn 0.3861(9) 0.3646(16) 0.0000 0.003(6) Uiso 0.090(9) 2 d SP

loop_
_atom_site_aniso_label
_atom_site_aniso_U_11
_atom_site_aniso_U_22
_atom_site_aniso_U_33
_atom_site_aniso_U_23
_atom_site_aniso_U_13
_atom_site_aniso_U_12
Yb1 0.0108(4) 0.0075(4) 0.0172(4) 0.000 0.000 -0.0002(3)
Yb2 0.0122(3) 0.0100(3) 0.0106(3) 0.000 0.000 0.0013(2)
Yb3 0.0095(3) 0.0093(3) 0.0091(3) 0.000 0.000 0.0006(2)
Yb4 0.0140(3) 0.0095(3) 0.0103(3) 0.000 0.000 -0.0032(2)
Yb5 0.0104(3) 0.0107(3) 0.0220(3) 0.000 0.000 -0.0020(2)
Sb1 0.0087(5) 0.0078(5) 0.0088(6) 0.000 0.000 0.0008(4)
Sb2 0.0115(4) 0.0098(4) 0.0085(4) 0.000 0.000 0.0015(3)
Sb3 0.0121(4) 0.0136(4) 0.0087(4) 0.000 0.000 0.0047(3)
Sb4 0.0077(4) 0.0080(4) 0.0095(4) 0.000 0.000 0.0000(3)
Sb5 0.0076(4) 0.0073(4) 0.0091(4) 0.000 0.000 0.0003(3)
Mn1 0.0091(9) 0.0091(9) 0.0100(10) 0.000 0.000 -0.0012(7)
Mn2 0.0082(9) 0.0126(10) 0.0127(10) 0.000 0.000 0.0008(7)

loop_
_atom_type_symbol
_atom_type_description
_atom_type_scat_dispersion_real
_atom_type_scat_dispersion_imag
_atom_type_scat_source
Mn Mn 0.3368 0.7283 'International Tables Vol C Tables 4.2.6.8 and 6.1.1.4'
Sb Sb -0.5866 1.5461 'International Tables Vol C Tables 4.2.6.8 and 6.1.1.4'
Yb Yb -0.3850 5.5486 'International Tables Vol C Tables 4.2.6.8 and 6.1.1.4'

loop_
_geom_angle_atom_site_label_1
_geom_angle_atom_site_label_2
_geom_angle_atom_site_label_3
_geom_angle
_geom_angle_site_symmetry_1
_geom_angle_site_symmetry_3
Sb4 Yb1 Sb4 180.0 7_565 3_546
Sb4 Yb1 Sb2 84.019(18) 7_565 7_566
Sb4 Yb1 Sb2 95.981(18) 3_546 7_566
Sb4 Yb1 Sb2 95.981(18) 7_565 3_545
Sb4 Yb1 Sb2 84.019(18) 3_546 3_545
Sb2 Yb1 Sb2 180.0 7_566 3_545
Sb4 Yb1 Sb2 84.019(18) 7_565 7_565
Sb4 Yb1 Sb2 95.981(18) 3_546 7_565
Sb2 Yb1 Sb2 88.36(2) 7_566 7_565
Sb2 Yb1 Sb2 91.64(2) 3_545 7_565
Sb4 Yb1 Sb2 95.981(18) 7_565 3_546
Sb4 Yb1 Sb2 84.019(18) 3_546 3_546
Sb2 Yb1 Sb2 91.64(2) 7_566 3_546
Sb2 Yb1 Sb2 88.36(2) 3_545 3_546
Sb2 Yb1 Sb2 180.0 7_565 3_546
Sb4 Yb1 Mn1 98.72(3) 7_565 .
Sb4 Yb1 Mn1 81.28(3) 3_546 .
Sb2 Yb1 Mn1 46.718(15) 7_566 .
Sb2 Yb1 Mn1 133.282(15) 3_545 .
Sb2 Yb1 Mn1 46.718(15) 7_565 .
Sb2 Yb1 Mn1 133.282(15) 3_546 .
Sb4 Yb1 Mn1 81.28(3) 7_565 5_556
Sb4 Yb1 Mn1 98.72(3) 3_546 5_556
Sb2 Yb1 Mn1 133.281(15) 7_566 5_556
Sb2 Yb1 Mn1 46.719(15) 3_545 5_556
Sb2 Yb1 Mn1 133.281(15) 7_565 5_556
Sb2 Yb1 Mn1 46.719(15) 3_546 5_556
Mn1 Yb1 Mn1 180.0 . 5_556
Sb4 Yb1 Mn3 44.6(2) 7_565 7_565
Sb4 Yb1 Mn3 135.4(2) 3_546 7_565
Sb2 Yb1 Mn3 95.8(2) 7_566 7_565
Sb2 Yb1 Mn3 84.2(2) 3_545 7_565
Sb2 Yb1 Mn3 41.7(3) 7_565 7_565
Sb2 Yb1 Mn3 138.3(3) 3_546 7_565
Mn1 Yb1 Mn3 76.3(3) . 7_565
Mn1 Yb1 Mn3 103.7(3) 5_556 7_565
Sb4 Yb1 Mn3 135.4(2) 7_565 3_546
Sb4 Yb1 Mn3 44.6(2) 3_546 3_546
Sb2 Yb1 Mn3 84.2(2) 7_566 3_546
Sb2 Yb1 Mn3 95.8(2) 3_545 3_546
Sb2 Yb1 Mn3 138.3(3) 7_565 3_546
Sb2 Yb1 Mn3 41.7(3) 3_546 3_546
Mn1 Yb1 Mn3 103.7(3) . 3_546
Mn1 Yb1 Mn3 76.3(3) 5_556 3_546
Mn3 Yb1 Mn3 180.0 7_565 3_546
Sb4 Yb1 Mn3 44.6(2) 7_565 7_566
Sb4 Yb1 Mn3 135.4(2) 3_546 7_566
Sb2 Yb1 Mn3 41.7(3) 7_566 7_566
Sb2 Yb1 Mn3 138.3(3) 3_545 7_566
Sb2 Yb1 Mn3 95.8(2) 7_565 7_566
Sb2 Yb1 Mn3 84.2(2) 3_546 7_566
Mn1 Yb1 Mn3 76.3(3) . 7_566
Mn1 Yb1 Mn3 103.7(3) 5_556 7_566
Mn3 Yb1 Mn3 75.0(3) 7_565 7_566
Mn3 Yb1 Mn3 105.0(3) 3_546 7_566
Sb4 Yb1 Mn3 135.4(2) 7_565 3_545
Sb4 Yb1 Mn3 44.6(2) 3_546 3_545
Sb2 Yb1 Mn3 138.3(3) 7_566 3_545
Sb2 Yb1 Mn3 41.7(3) 3_545 3_545
Sb2 Yb1 Mn3 84.2(2) 7_565 3_545
Sb2 Yb1 Mn3 95.8(2) 3_546 3_545
Mn1 Yb1 Mn3 103.7(3) . 3_545
Mn1 Yb1 Mn3 76.3(3) 5_556 3_545
Mn3 Yb1 Mn3 105.0(3) 7_565 3_545
Mn3 Yb1 Mn3 75.0(3) 3_546 3_545
Mn3 Yb1 Mn3 180.0 7_566 3_545
Sb2 Yb2 Sb4 102.97(2) 7_565 3_545
Sb2 Yb2 Sb4 102.97(2) 7_565 3_546
Sb4 Yb2 Sb4 94.39(3) 3_545 3_546
Sb2 Yb2 Sb5 93.62(2) 7_565 1_554
Sb4 Yb2 Sb5 84.699(17) 3_545 1_554
Sb4 Yb2 Sb5 163.13(3) 3_546 1_554
Sb2 Yb2 Sb5 93.62(2) 7_565 .
Sb4 Yb2 Sb5 163.13(3) 3_545 .
Sb4 Yb2 Sb5 84.700(17) 3_546 .
Sb5 Yb2 Sb5 91.31(3) 1_554 .
Sb2 Yb2 Mn2 134.69(3) 7_565 .
Sb4 Yb2 Mn2 114.69(4) 3_545 .
Sb4 Yb2 Mn2 51.91(4) 3_546 .
Sb5 Yb2 Mn2 113.36(4) 1_554 .
Sb5 Yb2 Mn2 52.27(4) . .
Sb2 Yb2 Mn2 134.69(2) 7_565 1_554
Sb4 Yb2 Mn2 51.92(4) 3_545 1_554
Sb4 Yb2 Mn2 114.69(4) 3_546 1_554
Sb5 Yb2 Mn2 52.27(4) 1_554 1_554
Sb5 Yb2 Mn2 113.36(4) . 1_554
Mn2 Yb2 Mn2 89.67(5) . 1_554
Sb2 Yb2 Mn3 93.8(3) 7_565 3_545
Sb4 Yb2 Mn3 49.10(8) 3_545 3_545
Sb4 Yb2 Mn3 49.10(8) 3_546 3_545
Sb5 Yb2 Mn3 133.67(5) 1_554 3_545
Sb5 Yb2 Mn3 133.67(5) . 3_545
Mn2 Yb2 Mn3 92.6(2) . 3_545
Mn2 Yb2 Mn3 92.6(2) 1_554 3_545
Sb2 Yb2 Mn1 48.20(3) 7_565 1_554
Sb4 Yb2 Mn1 84.40(3) 3_545 1_554
Sb4 Yb2 Mn1 149.28(4) 3_546 1_554
Sb5 Yb2 Mn1 47.50(3) 1_554 1_554
Sb5 Yb2 Mn1 104.92(3) . 1_554
Mn2 Yb2 Mn1 153.62(5) . 1_554
Mn2 Yb2 Mn1 88.62(4) 1_554 1_554
Mn3 Yb2 Mn1 113.8(2) 3_545 1_554
Sb2 Yb2 Mn1 48.20(3) 7_565 .
Sb4 Yb2 Mn1 149.28(4) 3_545 .
Sb4 Yb2 Mn1 84.40(3) 3_546 .
Sb5 Yb2 Mn1 104.92(3) 1_554 .
Sb5 Yb2 Mn1 47.50(3) . .
Mn2 Yb2 Mn1 88.63(4) . .
Mn2 Yb2 Mn1 153.62(5) 1_554 .
Mn3 Yb2 Mn1 113.8(2) 3_545 .
Mn1 Yb2 Mn1 81.44(4) 1_554 .
Sb2 Yb2 Sb3 169.26(3) 7_565 .
Sb4 Yb2 Sb3 84.20(2) 3_545 .
Sb4 Yb2 Sb3 84.20(2) 3_546 .
Sb5 Yb2 Sb3 78.94(2) 1_554 .
Sb5 Yb2 Sb3 78.95(2) . .
Mn2 Yb2 Sb3 44.93(2) . .
Mn2 Yb2 Sb3 44.93(2) 1_554 .
Mn3 Yb2 Sb3 97.0(3) 3_545 .
Mn1 Yb2 Sb3 125.99(3) 1_554 .
Mn1 Yb2 Sb3 125.99(3) . .
Sb2 Yb2 Yb4 137.75(2) 7_565 3_545
Sb4 Yb2 Yb4 53.318(15) 3_545 3_545
Sb4 Yb2 Yb4 53.318(15) 3_546 3_545
Sb5 Yb2 Yb4 114.917(19) 1_554 3_545
Sb5 Yb2 Yb4 114.918(19) . 3_545
Mn2 Yb2 Yb4 62.65(3) . 3_545
Mn2 Yb2 Yb4 62.65(3) 1_554 3_545
Mn3 Yb2 Yb4 44.0(3) 3_545 3_545
Mn1 Yb2 Yb4 137.39(2) 1_554 3_545
Mn1 Yb2 Yb4 137.39(2) . 3_545
Sb3 Yb2 Yb4 52.987(18) . 3_545
Sb1 Yb3 Sb1 94.428(16) 1_554 .
Sb1 Yb3 Sb3 106.878(17) 1_554 3
Sb1 Yb3 Sb3 106.878(17) . 3
Sb1 Yb3 Mn1 53.24(3) 1_554 1_554
Sb1 Yb3 Mn1 117.09(3) . 1_554
Sb3 Yb3 Mn1 131.84(3) 3 1_554
Sb1 Yb3 Mn1 117.09(3) 1_554 .
Sb1 Yb3 Mn1 53.24(3) . .
Sb3 Yb3 Mn1 131.84(3) 3 .
Mn1 Yb3 Mn1 91.77(5) 1_554 .
Sb1 Yb3 Sb5 162.80(2) 1_554 .
Sb1 Yb3 Sb5 85.317(12) . .
Sb3 Yb3 Sb5 89.57(2) 3 .
Mn1 Yb3 Sb5 111.80(4) 1_554 .
Mn1 Yb3 Sb5 49.99(4) . .
Sb1 Yb3 Sb5 85.318(12) 1_554 1_554
Sb1 Yb3 Sb5 162.80(2) . 1_554
Sb3 Yb3 Sb5 89.57(2) 3 1_554
Mn1 Yb3 Sb5 49.99(4) 1_554 1_554
Mn1 Yb3 Sb5 111.80(4) . 1_554
Sb5 Yb3 Sb5 89.89(2) . 1_554
Sb1 Yb3 Sb2 79.702(15) 1_554 7_565
Sb1 Yb3 Sb2 79.702(15) . 7_565
Sb3 Yb3 Sb2 169.95(3) 3 7_565
Mn1 Yb3 Sb2 46.25(3) 1_554 7_565
Mn1 Yb3 Sb2 46.25(3) . 7_565
Sb5 Yb3 Sb2 83.34(2) . 7_565
Sb5 Yb3 Sb2 83.34(2) 1_554 7_565
Sb1 Yb3 Yb4 132.348(8) 1_554 .
Sb1 Yb3 Yb4 132.348(8) . .
Sb3 Yb3 Yb4 57.31(2) 3 .
Mn1 Yb3 Yb4 101.12(4) 1_554 .
Mn1 Yb3 Yb4 101.12(4) . .
Sb5 Yb3 Yb4 53.148(15) . .
Sb5 Yb3 Yb4 53.147(15) 1_554 .
Sb2 Yb3 Yb4 112.64(2) 7_565 .
Sb1 Yb3 Yb2 112.120(13) 1_554 .
Sb1 Yb3 Yb2 112.120(13) . .
Sb3 Yb3 Yb2 121.03(2) 3 .
Mn1 Yb3 Yb2 59.05(3) 1_554 .
Mn1 Yb3 Yb2 59.05(3) . .
Sb5 Yb3 Yb2 52.946(15) . .
Sb5 Yb3 Yb2 52.946(15) 1_554 .
Sb2 Yb3 Yb2 48.926(18) 7_565 .
Yb4 Yb3 Yb2 63.715(14) . .
Sb1 Yb3 Yb5 105.684(16) 1_554 3_556
Sb1 Yb3 Yb5 56.080(10) . 3_556
Sb3 Yb3 Yb5 50.889(15) 3 3_556
Mn1 Yb3 Yb5 158.74(4) 1_554 3_556
Mn1 Yb3 Yb5 96.98(3) . 3_556
Sb5 Yb3 Yb5 88.477(16) . 3_556
Sb5 Yb3 Yb5 140.42(2) 1_554 3_556
Sb2 Yb3 Yb5 135.564(15) 7_565 3_556
Yb4 Yb3 Yb5 96.171(15) . 3_556
Yb2 Yb3 Yb5 141.396(11) . 3_556
Sb1 Yb3 Yb5 56.080(10) 1_554 3
Sb1 Yb3 Yb5 105.684(16) . 3
Sb3 Yb3 Yb5 50.889(15) 3 3
Mn1 Yb3 Yb5 96.98(3) 1_554 3
Mn1 Yb3 Yb5 158.74(4) . 3
Sb5 Yb3 Yb5 140.42(2) . 3
Sb5 Yb3 Yb5 88.477(16) 1_554 3
Sb2 Yb3 Yb5 135.564(15) 7_565 3
Yb4 Yb3 Yb5 96.171(15) . 3
Yb2 Yb3 Yb5 141.396(11) . 3
Yb5 Yb3 Yb5 68.716(15) 3_556 3
Mn3 Yb4 Sb4 53.98(18) . 1_554
Mn3 Yb4 Sb4 53.98(18) . .
Sb4 Yb4 Sb4 92.29(3) 1_554 .
Mn3 Yb4 Sb5 128.49(16) . 1_554
Sb4 Yb4 Sb5 87.831(16) 1_554 1_554
Sb4 Yb4 Sb5 176.29(3) . 1_554
Mn3 Yb4 Sb5 128.49(16) . .
Sb4 Yb4 Sb5 176.29(3) 1_554 .
Sb4 Yb4 Sb5 87.832(16) . .
Sb5 Yb4 Sb5 91.80(3) 1_554 .
Mn3 Yb4 Sb3 67.1(4) . .
Sb4 Yb4 Sb3 96.21(2) 1_554 .
Sb4 Yb4 Sb3 96.21(2) . .
Sb5 Yb4 Sb3 87.46(2) 1_554 .
Sb5 Yb4 Sb3 87.46(2) . .
Mn3 Yb4 Sb3 121.8(4) . 3
Sb4 Yb4 Sb3 89.90(2) 1_554 3
Sb4 Yb4 Sb3 89.90(2) . 3
Sb5 Yb4 Sb3 86.40(2) 1_554 3
Sb5 Yb4 Sb3 86.39(2) . 3
Sb3 Yb4 Sb3 171.16(2) . 3
Mn3 Yb4 Mn2 94.9(3) . 3_556
Sb4 Yb4 Mn2 102.12(3) 1_554 3_556
Sb4 Yb4 Mn2 47.06(3) . 3_556
Sb5 Yb4 Mn2 129.31(3) 1_554 3_556
Sb5 Yb4 Mn2 75.29(3) . 3_556
Sb3 Yb4 Mn2 138.88(2) . 3_556
Sb3 Yb4 Mn2 44.78(3) 3 3_556
Mn3 Yb4 Mn2 94.9(3) . 3
Sb4 Yb4 Mn2 47.06(3) 1_554 3
Sb4 Yb4 Mn2 102.12(3) . 3
Sb5 Yb4 Mn2 75.29(3) 1_554 3
Sb5 Yb4 Mn2 129.31(3) . 3
Sb3 Yb4 Mn2 138.88(2) . 3
Sb3 Yb4 Mn2 44.78(3) 3 3
Mn2 Yb4 Mn2 76.33(4) 3_556 3
Mn3 Yb4 Yb3 173.3(4) . .
Sb4 Yb4 Yb3 122.765(18) 1_554 .
Sb4 Yb4 Yb3 122.765(18) . .
Sb5 Yb4 Yb3 54.435(15) 1_554 .
Sb5 Yb4 Yb3 54.434(16) . .
Sb3 Yb4 Yb3 119.65(2) . .
Sb3 Yb4 Yb3 51.515(18) 3 .
Mn2 Yb4 Yb3 79.81(3) 3_556 .
Mn2 Yb4 Yb3 79.81(3) 3 .
Mn3 Yb4 Yb2 59.3(4) . 3
Sb4 Yb4 Yb2 52.022(15) 1_554 3
Sb4 Yb4 Yb2 52.022(15) . 3
Sb5 Yb4 Yb2 125.854(17) 1_554 3
Sb5 Yb4 Yb2 125.854(17) . 3
Sb3 Yb4 Yb2 126.33(2) . 3
Sb3 Yb4 Yb2 62.502(19) 3 3
Mn2 Yb4 Yb2 51.12(3) 3_556 3
Mn2 Yb4 Yb2 51.12(3) 3 3
Yb3 Yb4 Yb2 114.017(18) . 3
Mn3 Yb4 Yb2 128.1(4) . .
Sb4 Yb4 Yb2 130.615(15) 1_554 .
Sb4 Yb4 Yb2 130.616(15) . .
Sb5 Yb4 Yb2 51.029(15) 1_554 .
Sb5 Yb4 Yb2 51.029(15) . .
Sb3 Yb4 Yb2 61.00(2) . .
Sb3 Yb4 Yb2 110.16(2) 3 .
Mn2 Yb4 Yb2 124.20(3) 3_556 .
Mn2 Yb4 Yb2 124.20(3) 3 .
Yb3 Yb4 Yb2 58.644(14) . .
Yb2 Yb4 Yb2 172.661(19) 3 .
Mn3 Yb5 Mn3 104.0(6) . 1_556
Mn3 Yb5 Sb4 52.7(3) . .
Mn3 Yb5 Sb4 52.7(3) 1_556 .
Mn3 Yb5 Sb3 65.7(3) . .
Mn3 Yb5 Sb3 135.6(4) 1_556 .
Sb4 Yb5 Sb3 97.08(2) . .
Mn3 Yb5 Sb3 135.6(4) . 1_556
Mn3 Yb5 Sb3 65.7(3) 1_556 1_556
Sb4 Yb5 Sb3 97.08(2) . 1_556
Sb3 Yb5 Sb3 91.32(3) . 1_556
Mn3 Yb5 Mn1 95.2(4) . 7_665
Mn3 Yb5 Mn1 95.2(4) 1_556 7_665
Sb4 Yb5 Mn1 108.98(4) . 7_665
Sb3 Yb5 Mn1 127.62(2) . 7_665
Sb3 Yb5 Mn1 127.62(2) 1_556 7_665
Mn3 Yb5 Sb2 113.9(3) . 1_556
Mn3 Yb5 Sb2 47.6(4) 1_556 1_556
Sb4 Yb5 Sb2 84.88(2) . 1_556
Sb3 Yb5 Sb2 176.73(2) . 1_556
Sb3 Yb5 Sb2 91.031(16) 1_556 1_556
Mn1 Yb5 Sb2 49.13(2) 7_665 1_556
Mn3 Yb5 Sb2 47.6(4) . .
Mn3 Yb5 Sb2 113.9(3) 1_556 .
Sb4 Yb5 Sb2 84.88(2) . .
Sb3 Yb5 Sb2 91.031(16) . .
Sb3 Yb5 Sb2 176.73(2) 1_556 .
Mn1 Yb5 Sb2 49.13(2) 7_665 .
Sb2 Yb5 Sb2 86.53(2) 1_556 .
Mn3 Yb5 Sb1 121.6(3) . 3_546
Mn3 Yb5 Sb1 121.6(3) 1_556 3_546
Sb4 Yb5 Sb1 158.80(2) . 3_546
Sb3 Yb5 Sb1 97.69(2) . 3_546
Sb3 Yb5 Sb1 97.69(2) 1_556 3_546
Mn1 Yb5 Sb1 49.82(3) 7_665 3_546
Sb2 Yb5 Sb1 79.743(19) 1_556 3_546
Sb2 Yb5 Sb1 79.742(19) . 3_546
Mn3 Yb5 Mn2 96.6(4) . .
Mn3 Yb5 Mn2 96.6(4) 1_556 .
Sb4 Yb5 Mn2 90.22(4) . .
Sb3 Yb5 Mn2 46.495(14) . .
Sb3 Yb5 Mn2 46.494(14) 1_556 .
Mn1 Yb5 Mn2 160.80(5) 7_665 .
Sb2 Yb5 Mn2 136.305(13) 1_556 .
Sb2 Yb5 Mn2 136.305(13) . .
Sb1 Yb5 Mn2 110.98(3) 3_546 .
Mn3 Yb5 Yb3 93.6(3) . 3_545
Mn3 Yb5 Yb3 162.1(3) 1_556 3_545
Sb4 Yb5 Yb3 142.905(11) . 3_545
Sb3 Yb5 Yb3 49.585(18) . 3_545
Sb3 Yb5 Yb3 99.15(2) 1_556 3_545
Mn1 Yb5 Yb3 86.66(3) 7_665 3_545
Sb2 Yb5 Yb3 127.72(2) 1_556 3_545
Sb2 Yb5 Yb3 80.687(17) . 3_545
Sb1 Yb5 Yb3 48.184(10) 3_546 3_545
Mn2 Yb5 Yb3 77.54(3) . 3_545
Mn3 Yb5 Yb3 162.1(3) . 3_546
Mn3 Yb5 Yb3 93.6(3) 1_556 3_546
Sb4 Yb5 Yb3 142.905(11) . 3_546
Sb3 Yb5 Yb3 99.15(2) . 3_546
Sb3 Yb5 Yb3 49.585(18) 1_556 3_546
Mn1 Yb5 Yb3 86.66(3) 7_665 3_546
Sb2 Yb5 Yb3 80.687(17) 1_556 3_546
Sb2 Yb5 Yb3 127.72(2) . 3_546
Sb1 Yb5 Yb3 48.184(10) 3_546 3_546
Mn2 Yb5 Yb3 77.54(3) . 3_546
Yb3 Yb5 Yb3 68.716(14) 3_545 3_546
Mn1 Sb1 Mn1 180.0 5_566 .
Mn1 Sb1 Yb3 115.36(2) 5_566 .
Mn1 Sb1 Yb3 64.64(2) . .
Mn1 Sb1 Yb3 115.36(2) 5_566 1_556
Mn1 Sb1 Yb3 64.64(2) . 1_556
Yb3 Sb1 Yb3 94.427(16) . 1_556
Mn1 Sb1 Yb3 64.64(2) 5_566 5_565
Mn1 Sb1 Yb3 115.36(2) . 5_565
Yb3 Sb1 Yb3 85.573(16) . 5_565
Yb3 Sb1 Yb3 180.0 1_556 5_565
Mn1 Sb1 Yb3 64.64(2) 5_566 5_566
Mn1 Sb1 Yb3 115.36(2) . 5_566
Yb3 Sb1 Yb3 180.0 . 5_566
Yb3 Sb1 Yb3 85.573(16) 1_556 5_566
Yb3 Sb1 Yb3 94.427(16) 5_565 5_566
Mn1 Sb1 Yb5 60.37(4) 5_566 3_556
Mn1 Sb1 Yb5 119.63(4) . 3_556
Yb3 Sb1 Yb5 75.736(12) . 3_556
Yb3 Sb1 Yb5 75.736(12) 1_556 3_556
Yb3 Sb1 Yb5 104.264(12) 5_565 3_556
Yb3 Sb1 Yb5 104.264(12) 5_566 3_556
Mn1 Sb1 Yb5 119.63(4) 5_566 7_565
Mn1 Sb1 Yb5 60.37(4) . 7_565
Yb3 Sb1 Yb5 104.264(12) . 7_565
Yb3 Sb1 Yb5 104.264(12) 1_556 7_565
Yb3 Sb1 Yb5 75.736(12) 5_565 7_565
Yb3 Sb1 Yb5 75.736(12) 5_566 7_565
Yb5 Sb1 Yb5 180.0 3_556 7_565
Mn3 Sb2 Mn1 118.10(14) . 7_665
Mn3 Sb2 Mn1 118.10(14) . 7_664
Mn1 Sb2 Mn1 114.11(7) 7_665 7_664
Mn3 Sb2 Yb2 151.4(4) . 7_665
Mn1 Sb2 Yb2 73.53(4) 7_665 7_665
Mn1 Sb2 Yb2 73.53(4) 7_664 7_665
Mn3 Sb2 Yb1 79.2(3) . 3_556
Mn1 Sb2 Yb1 72.04(4) 7_665 3_556
Mn1 Sb2 Yb1 149.47(5) 7_664 3_556
Yb2 Sb2 Yb1 80.409(19) 7_665 3_556
Mn3 Sb2 Yb1 79.2(3) . 3
Mn1 Sb2 Yb1 149.47(5) 7_665 3
Mn1 Sb2 Yb1 72.04(4) 7_664 3
Yb2 Sb2 Yb1 80.409(19) 7_665 3
Yb1 Sb2 Yb1 88.36(2) 3_556 3
Mn3 Sb2 Yb5 57.2(2) . .
Mn1 Sb2 Yb5 63.07(4) 7_665 .
Mn1 Sb2 Yb5 134.22(5) 7_664 .
Yb2 Sb2 Yb5 135.095(14) 7_665 .
Yb1 Sb2 Yb5 76.015(13) 3_556 .
Yb1 Sb2 Yb5 135.53(3) 3 .
Mn3 Sb2 Yb5 57.2(2) . 1_554
Mn1 Sb2 Yb5 134.22(5) 7_665 1_554
Mn1 Sb2 Yb5 63.07(4) 7_664 1_554
Yb2 Sb2 Yb5 135.096(14) 7_665 1_554
Yb1 Sb2 Yb5 135.53(3) 3_556 1_554
Yb1 Sb2 Yb5 76.015(13) 3 1_554
Yb5 Sb2 Yb5 86.53(2) . 1_554
Mn3 Sb2 Yb3 140.2(4) . 7_665
Mn1 Sb2 Yb3 57.60(4) 7_665 7_665
Mn1 Sb2 Yb3 57.60(4) 7_664 7_665
Yb2 Sb2 Yb3 68.42(2) 7_665 7_665
Yb1 Sb2 Yb3 125.974(17) 3_556 7_665
Yb1 Sb2 Yb3 125.974(17) 3 7_665
Yb5 Sb2 Yb3 95.92(2) . 7_665
Yb5 Sb2 Yb3 95.92(2) 1_554 7_665
Mn2 Sb3 Mn2 114.98(7) 1_554 .
Mn2 Sb3 Yb3 110.37(4) 1_554 3_545
Mn2 Sb3 Yb3 110.36(4) . 3_545
Mn2 Sb3 Yb5 74.72(4) 1_554 1_554
Mn2 Sb3 Yb5 160.53(5) . 1_554
Yb3 Sb3 Yb5 79.53(2) 3_545 1_554
Mn2 Sb3 Yb5 160.53(5) 1_554 .
Mn2 Sb3 Yb5 74.72(4) . .
Yb3 Sb3 Yb5 79.53(2) 3_545 .
Yb5 Sb3 Yb5 91.32(3) 1_554 .
Mn2 Sb3 Yb4 82.19(5) 1_554 .
Mn2 Sb3 Yb4 82.19(5) . .
Yb3 Sb3 Yb4 154.29(3) 3_545 .
Yb5 Sb3 Yb4 82.59(2) 1_554 .
Yb5 Sb3 Yb4 82.59(2) . .
Mn2 Sb3 Yb4 74.02(5) 1_554 3_545
Mn2 Sb3 Yb4 74.02(5) . 3_545
Yb3 Sb3 Yb4 71.17(2) 3_545 3_545
Yb5 Sb3 Yb4 125.45(2) 1_554 3_545
Yb5 Sb3 Yb4 125.45(2) . 3_545
Yb4 Sb3 Yb4 134.54(3) . 3_545
Mn2 Sb3 Yb2 57.65(4) 1_554 .
Mn2 Sb3 Yb2 57.65(4) . .
Yb3 Sb3 Yb2 135.68(3) 3_545 .
Yb5 Sb3 Yb2 126.981(18) 1_554 .
Yb5 Sb3 Yb2 126.982(18) . .
Yb4 Sb3 Yb2 70.03(2) . .
Yb4 Sb3 Yb2 64.51(2) 3_545 .
Mn3 Sb4 Mn3 115.5(7) 1_556 .
Mn3 Sb4 Mn2 121.0(3) 1_556 3_556
Mn3 Sb4 Mn2 121.0(3) . 3_556
Mn3 Sb4 Yb2 70.3(4) 1_556 3_556
Mn3 Sb4 Yb2 154.6(4) . 3_556
Mn2 Sb4 Yb2 66.38(3) 3_556 3_556
Mn3 Sb4 Yb2 154.6(4) 1_556 3
Mn3 Sb4 Yb2 70.3(4) . 3
Mn2 Sb4 Yb2 66.38(3) 3_556 3
Yb2 Sb4 Yb2 94.39(3) 3_556 3
Mn3 Sb4 Yb5 58.7(3) 1_556 .
Mn3 Sb4 Yb5 58.7(3) . .
Mn2 Sb4 Yb5 151.81(5) 3_556 .
Yb2 Sb4 Yb5 127.763(18) 3_556 .
Yb2 Sb4 Yb5 127.763(18) 3 .
Mn3 Sb4 Yb4 129.7(4) 1_556 .
Mn3 Sb4 Yb4 54.5(4) . .
Mn2 Sb4 Yb4 76.50(3) 3_556 .
Yb2 Sb4 Yb4 142.52(3) 3_556 .
Yb2 Sb4 Yb4 74.659(15) 3 .
Yb5 Sb4 Yb4 84.12(2) . .
Mn3 Sb4 Yb4 54.5(4) 1_556 1_556
Mn3 Sb4 Yb4 129.7(4) . 1_556
Mn2 Sb4 Yb4 76.50(3) 3_556 1_556
Yb2 Sb4 Yb4 74.659(15) 3_556 1_556
Yb2 Sb4 Yb4 142.52(3) 3 1_556
Yb5 Sb4 Yb4 84.12(2) . 1_556
Yb4 Sb4 Yb4 92.29(3) . 1_556
Mn3 Sb4 Yb1 77.2(4) 1_556 3_556
Mn3 Sb4 Yb1 77.2(4) . 3_556
Mn2 Sb4 Yb1 129.66(5) 3_556 3_556
Yb2 Sb4 Yb1 80.400(19) 3_556 3_556
Yb2 Sb4 Yb1 80.400(19) 3 3_556
Yb5 Sb4 Yb1 78.53(2) . 3_556
Yb4 Sb4 Yb1 130.626(16) . 3_556
Yb4 Sb4 Yb1 130.627(15) 1_556 3_556
Mn1 Sb5 Mn2 116.37(6) . .
Mn1 Sb5 Yb4 132.557(17) . 1_556
Mn2 Sb5 Yb4 81.16(3) . 1_556
Mn1 Sb5 Yb4 132.557(17) . .
Mn2 Sb5 Yb4 81.16(3) . .
Yb4 Sb5 Yb4 91.80(3) 1_556 .
Mn1 Sb5 Yb2 72.21(3) . .
Mn2 Sb5 Yb2 64.69(3) . .
Yb4 Sb5 Yb2 145.41(3) 1_556 .
Yb4 Sb5 Yb2 78.237(14) . .
Mn1 Sb5 Yb2 72.21(3) . 1_556
Mn2 Sb5 Yb2 64.69(3) . 1_556
Yb4 Sb5 Yb2 78.237(14) 1_556 1_556
Yb4 Sb5 Yb2 145.41(3) . 1_556
Yb2 Sb5 Yb2 91.31(3) . 1_556
Mn1 Sb5 Yb3 64.01(3) . 1_556
Mn2 Sb5 Yb3 133.839(16) . 1_556
Yb4 Sb5 Yb3 72.416(16) 1_556 1_556
Yb4 Sb5 Yb3 135.44(3) . 1_556
Yb2 Sb5 Yb3 136.12(3) . 1_556
Yb2 Sb5 Yb3 73.164(15) 1_556 1_556
Mn1 Sb5 Yb3 64.01(3) . .
Mn2 Sb5 Yb3 133.839(16) . .
Yb4 Sb5 Yb3 135.44(3) 1_556 .
Yb4 Sb5 Yb3 72.418(16) . .
Yb2 Sb5 Yb3 73.163(15) . .
Yb2 Sb5 Yb3 136.12(3) 1_556 .
Yb3 Sb5 Yb3 89.89(2) 1_556 .
Sb5 Mn1 Sb2 115.44(5) . 7_565
Sb5 Mn1 Sb2 115.44(5) . 7_566
Sb2 Mn1 Sb2 114.11(7) 7_565 7_566
Sb5 Mn1 Sb1 102.04(6) . .
Sb2 Mn1 Sb1 103.69(5) 7_565 .
Sb2 Mn1 Sb1 103.69(5) 7_566 .
Sb5 Mn1 Yb3 65.99(4) . .
Sb2 Mn1 Yb3 76.16(2) 7_565 .
Sb2 Mn1 Yb3 164.94(7) 7_566 .
Sb1 Mn1 Yb3 62.12(3) . .
Sb5 Mn1 Yb3 65.99(4) . 1_556
Sb2 Mn1 Yb3 164.94(7) 7_565 1_556
Sb2 Mn1 Yb3 76.16(2) 7_566 1_556
Sb1 Mn1 Yb3 62.12(3) . 1_556
Yb3 Mn1 Yb3 91.77(5) . 1_556
Sb5 Mn1 Yb5 171.85(8) . 7_565
Sb2 Mn1 Yb5 67.80(4) 7_565 7_565
Sb2 Mn1 Yb5 67.80(4) 7_566 7_565
Sb1 Mn1 Yb5 69.81(4) . 7_565
Yb3 Mn1 Yb5 108.82(5) . 7_565
Yb3 Mn1 Yb5 108.82(5) 1_556 7_565
Sb5 Mn1 Yb2 60.30(3) . .
Sb2 Mn1 Yb2 58.27(3) 7_565 .
Sb2 Mn1 Yb2 124.68(7) 7_566 .
Sb1 Mn1 Yb2 131.62(4) . .
Yb3 Mn1 Yb2 69.76(2) . .
Yb3 Mn1 Yb2 126.21(6) 1_556 .
Yb5 Mn1 Yb2 124.88(4) 7_565 .
Sb5 Mn1 Yb2 60.29(3) . 1_556
Sb2 Mn1 Yb2 124.68(7) 7_565 1_556
Sb2 Mn1 Yb2 58.27(3) 7_566 1_556
Sb1 Mn1 Yb2 131.62(4) . 1_556
Yb3 Mn1 Yb2 126.21(6) . 1_556
Yb3 Mn1 Yb2 69.76(2) 1_556 1_556
Yb5 Mn1 Yb2 124.88(4) 7_565 1_556
Yb2 Mn1 Yb2 81.44(4) . 1_556
Sb5 Mn1 Yb1 114.38(6) . .
Sb2 Mn1 Yb1 61.24(4) 7_565 .
Sb2 Mn1 Yb1 61.24(4) 7_566 .
Sb1 Mn1 Yb1 143.58(6) . .
Yb3 Mn1 Yb1 133.03(3) . .
Yb3 Mn1 Yb1 133.03(3) 1_556 .
Yb5 Mn1 Yb1 73.77(4) 7_565 .
Yb2 Mn1 Yb1 71.47(3) . .
Yb2 Mn1 Yb1 71.47(3) 1_556 .
Sb3 Mn2 Sb3 114.98(7) 1_556 .
Sb3 Mn2 Sb4 114.56(5) 1_556 3_546
Sb3 Mn2 Sb4 114.56(5) . 3_546
Sb3 Mn2 Sb5 106.09(5) 1_556 .
Sb3 Mn2 Sb5 106.09(5) . .
Sb4 Mn2 Sb5 98.30(6) 3_546 .
Sb3 Mn2 Yb2 77.42(2) 1_556 1_556
Sb3 Mn2 Yb2 166.24(6) . 1_556
Sb4 Mn2 Yb2 61.70(4) 3_546 1_556
Sb5 Mn2 Yb2 63.04(4) . 1_556
Sb3 Mn2 Yb2 166.24(6) 1_556 .
Sb3 Mn2 Yb2 77.42(2) . .
Sb4 Mn2 Yb2 61.70(4) 3_546 .
Sb5 Mn2 Yb2 63.03(4) . .
Yb2 Mn2 Yb2 89.67(5) 1_556 .
Sb3 Mn2 Yb5 58.78(4) 1_556 .
Sb3 Mn2 Yb5 58.78(4) . .
Sb4 Mn2 Yb5 155.99(7) 3_546 .
Sb5 Mn2 Yb5 105.71(6) . .
Yb2 Mn2 Yb5 130.36(3) 1_556 .
Yb2 Mn2 Yb5 130.36(3) . .
Sb3 Mn2 Yb4 124.08(6) 1_556 3_545
Sb3 Mn2 Yb4 61.20(3) . 3_545
Sb4 Mn2 Yb4 56.43(3) 3_546 3_545
Sb5 Mn2 Yb4 129.27(4) . 3_545
Yb2 Mn2 Yb4 117.93(6) 1_556 3_545
Yb2 Mn2 Yb4 66.24(3) . 3_545
Yb5 Mn2 Yb4 106.12(4) . 3_545
Sb3 Mn2 Yb4 61.20(3) 1_556 3_546
Sb3 Mn2 Yb4 124.08(6) . 3_546
Sb4 Mn2 Yb4 56.43(3) 3_546 3_546
Sb5 Mn2 Yb4 129.27(4) . 3_546
Yb2 Mn2 Yb4 66.23(3) 1_556 3_546
Yb2 Mn2 Yb4 117.93(6) . 3_546
Yb5 Mn2 Yb4 106.12(4) . 3_546
Yb4 Mn2 Yb4 76.33(4) 3_545 3_546
Sb2 Mn3 Sb4 113.3(4) . .
Sb2 Mn3 Sb4 113.3(4) . 1_554
Sb4 Mn3 Sb4 115.5(7) . 1_554
Sb2 Mn3 Yb4 168.4(8) . .
Sb4 Mn3 Yb4 71.5(4) . .
Sb4 Mn3 Yb4 71.5(4) 1_554 .
Sb2 Mn3 Yb5 75.2(4) . 1_554
Sb4 Mn3 Yb5 165.4(7) . 1_554
Sb4 Mn3 Yb5 68.59(8) 1_554 1_554
Yb4 Mn3 Yb5 97.9(5) . 1_554
Sb2 Mn3 Yb5 75.2(4) . .
Sb4 Mn3 Yb5 68.59(8) . .
Sb4 Mn3 Yb5 165.4(7) 1_554 .
Yb4 Mn3 Yb5 97.9(5) . .
Yb5 Mn3 Yb5 104.0(6) 1_554 .
Sb2 Mn3 Yb2 114.8(6) . 3
Sb4 Mn3 Yb2 60.6(4) . 3
Sb4 Mn3 Yb2 60.6(4) 1_554 3
Yb4 Mn3 Yb2 76.8(5) . 3
Yb5 Mn3 Yb2 128.0(3) 1_554 3
Yb5 Mn3 Yb2 128.0(3) . 3
Sb2 Mn3 Yb1 59.1(3) . 3_556
Sb4 Mn3 Yb1 58.2(2) . 3_556
Sb4 Mn3 Yb1 120.2(6) 1_554 3_556
Yb4 Mn3 Yb1 128.7(4) . 3_556
Yb5 Mn3 Yb1 133.4(6) 1_554 3_556
Yb5 Mn3 Yb1 74.2(2) . 3_556
Yb2 Mn3 Yb1 70.6(3) 3 3_556
Sb2 Mn3 Yb1 59.1(3) . 3
Sb4 Mn3 Yb1 120.2(6) . 3
Sb4 Mn3 Yb1 58.2(2) 1_554 3
Yb4 Mn3 Yb1 128.7(4) . 3
Yb5 Mn3 Yb1 74.2(2) 1_554 3
Yb5 Mn3 Yb1 133.4(6) . 3
Yb2 Mn3 Yb1 70.6(3) 3 3
Yb1 Mn3 Yb1 75.0(3) 3_556 3

loop_
_geom_bond_atom_site_label_1
_geom_bond_atom_site_label_2
_geom_bond_distance
_geom_bond_site_symmetry_2
Yb1 Sb4 3.2995(8) 7_565
Yb1 Sb4 3.2995(8) 3_546
Yb1 Sb2 3.3062(7) 7_566
Yb1 Sb2 3.3062(7) 3_545
Yb1 Sb2 3.3062(7) 7_565
Yb1 Sb2 3.3062(7) 3_546
Yb1 Mn1 3.5877(19) .
Yb1 Mn1 3.5878(19) 5_556
Yb1 Mn3 3.786(15) 7_565
Yb1 Mn3 3.786(15) 3_546
Yb1 Mn3 3.786(15) 7_566
Yb1 Mn3 3.786(15) 3_545
Yb2 Sb2 3.1324(10) 7_565
Yb2 Sb4 3.1404(7) 3_545
Yb2 Sb4 3.1404(7) 3_546
Yb2 Sb5 3.2219(7) 1_554
Yb2 Sb5 3.2219(7) .
Yb2 Mn2 3.2679(14) .
Yb2 Mn2 3.2679(14) 1_554
Yb2 Mn3 3.392(19) 3_545
Yb2 Mn1 3.5318(15) 1_554
Yb2 Mn1 3.5319(15) .
Yb2 Sb3 3.7756(10) .
Yb2 Yb4 3.8421(8) 3_545
Yb3 Sb1 3.1395(4) 1_554
Yb3 Sb1 3.1395(4) .
Yb3 Sb3 3.1611(10) 3
Yb3 Mn1 3.2093(14) 1_554
Yb3 Mn1 3.2094(14) .
Yb3 Sb5 3.2615(7) .
Yb3 Sb5 3.2616(7) 1_554
Yb3 Sb2 3.6907(10) 7_565
Yb3 Yb4 3.8222(8) .
Yb3 Yb5 4.0826(7) 3_556
Yb3 Yb5 4.0826(7) 3
Yb4 Mn3 2.741(19) .
Yb4 Sb4 3.1951(7) 1_554
Yb4 Sb4 3.1951(7) .
Yb4 Sb5 3.2083(7) 1_554
Yb4 Sb5 3.2084(7) .
Yb4 Sb3 3.2563(10) .
Yb4 Sb3 3.3988(11) 3
Yb4 Mn2 3.7287(16) 3_556
Yb4 Mn2 3.7287(16) 3
Yb4 Yb2 3.8421(8) 3
Yb5 Mn3 2.924(12) .
Yb5 Mn3 2.924(12) 1_556
Yb5 Sb4 3.1867(10) .
Yb5 Sb3 3.2215(7) .
Yb5 Sb3 3.2215(7) 1_556
Yb5 Mn1 3.237(2) 7_665
Yb5 Sb2 3.3617(8) 1_556
Yb5 Sb2 3.3617(8) .
Yb5 Sb1 3.4956(6) 3_546
Yb5 Mn2 3.634(2) .
Yb5 Yb3 4.0826(7) 3_545
Yb5 Yb3 4.0826(7) 3_546
Sb1 Mn1 2.8456(19) 5_566
Sb1 Mn1 2.8456(19) .
Sb1 Yb3 3.1395(4) 1_556
Sb1 Yb3 3.1395(4) 5_565
Sb1 Yb3 3.1395(4) 5_566
Sb1 Yb5 3.4956(6) 3_556
Sb1 Yb5 3.4956(6) 7_565
Sb2 Mn3 2.566(19) .
Sb2 Mn1 2.7456(11) 7_665
Sb2 Mn1 2.7456(11) 7_664
Sb2 Yb2 3.1324(10) 7_665
Sb2 Yb1 3.3062(7) 3_556
Sb2 Yb1 3.3062(7) 3
Sb2 Yb5 3.3617(8) 1_554
Sb2 Yb3 3.6907(10) 7_665
Sb3 Mn2 2.7322(11) 1_554
Sb3 Mn2 2.7322(11) .
Sb3 Yb3 3.1610(10) 3_545
Sb3 Yb5 3.2215(7) 1_554
Sb3 Yb4 3.3988(11) 3_545
Sb4 Mn3 2.724(10) 1_556
Sb4 Mn3 2.724(10) .
Sb4 Mn2 2.807(2) 3_556
Sb4 Yb2 3.1404(7) 3_556
Sb4 Yb2 3.1404(7) 3
Sb4 Yb4 3.1951(7) 1_556
Sb4 Yb1 3.2994(8) 3_556
Sb5 Mn1 2.735(2) .
Sb5 Mn2 2.859(2) .
Sb5 Yb4 3.2084(7) 1_556
Sb5 Yb2 3.2219(7) 1_556
Sb5 Yb3 3.2615(7) 1_556
Mn1 Sb2 2.7456(11) 7_565
Mn1 Sb2 2.7456(11) 7_566
Mn1 Yb3 3.2094(14) 1_556
Mn1 Yb5 3.237(2) 7_565
Mn1 Yb2 3.5319(15) 1_556
Mn2 Sb3 2.7322(11) 1_556
Mn2 Sb4 2.807(2) 3_546
Mn2 Yb2 3.2679(14) 1_556
Mn2 Yb4 3.7287(16) 3_545
Mn2 Yb4 3.7287(16) 3_546
Mn3 Sb4 2.724(10) 1_554
Mn3 Yb5 2.924(12) 1_554
Mn3 Yb2 3.392(19) 3
Mn3 Yb1 3.786(15) 3_556
Mn3 Yb1 3.786(15) 3
